data_1575616
loop_
_publ_author_name
'Yoshitani, Akihiro'
'Sasage, Tomonari'
'Kato, Ranmaru'
'Suzuki, Takahiro'
'Ikeuchi, Kazutada'
'Tanino, Keiji'

_publ_section_title
;
 Remodelling of tricyclic carbon frameworks with a norbornene scaffold.
;
_journal_issue 84
_journal_name_full 'Chemical communications (Cambridge, England)'
_journal_page_first 16372
_journal_page_last 16375
_journal_paper_doi 10.1039/d5cc04790k
_journal_volume 61
_journal_year 2025
_chemical_formula_moiety '2(C10 H13 Br O2)'
_chemical_formula_sum 'C20 H26 Br2 O4'
_chemical_formula_weight 490.23
_space_group_crystal_system monoclinic
_space_group_IT_number 14
_space_group_name_Hall '-P 2yn'
_space_group_name_H-M_alt 'P 1 21/n 1'
_atom_sites_solution_hydrogens geom
_atom_sites_solution_primary dual
_audit_creation_date 2024-05-28
_audit_creation_method
;
Olex2 1.3-ac4
(compiled 2020.11.27 svn.r5f609507 for Rigaku Oxford Diffraction, GUI svn.r6214)
;
_audit_update_record
;
2024-12-10 deposited with the CCDC.	2025-09-05 downloaded from the CCDC.
;
_cell_angle_alpha 90
_cell_angle_beta 91.188(2)
_cell_angle_gamma 90
_cell_formula_units_Z 4
_cell_length_a 8.1581(2)
_cell_length_b 27.6045(5)
_cell_length_c 8.6565(2)
_cell_measurement_reflns_used 14354
_cell_measurement_temperature 150
_cell_measurement_theta_max 77.2190
_cell_measurement_theta_min 3.1500
_cell_volume 1949.03(7)
_computing_cell_refinement 'CrysAlisPro 1.171.41.113a (Rigaku OD, 2021)'
_computing_data_collection 'CrysAlisPro 1.171.41.113a (Rigaku OD, 2021)'
_computing_data_reduction 'CrysAlisPro 1.171.41.113a (Rigaku OD, 2021)'
_computing_molecular_graphics 'Olex2 1.3-ac4 (Dolomanov et al., 2009)'
_computing_publication_material 'Olex2 1.3-ac4 (Dolomanov et al., 2009)'
_computing_structure_refinement 'SHELXL 2018/3 (Sheldrick, 2015)'
_computing_structure_solution 'SHELXT 2018/2 (Sheldrick, 2018)'
_diffrn_ambient_temperature 150
_diffrn_detector 'Hybrid Pixel Array Detector'
_diffrn_detector_area_resol_mean 10.0000
_diffrn_detector_type HyPix
_diffrn_measured_fraction_theta_full 1.000
_diffrn_measured_fraction_theta_max 1.000
_diffrn_measurement_details
;
List of Runs (angles in degrees, time in seconds):

  # Type    Start    End  Width  t~exp~   \w     \q     \k     \f   Frames
#--------------------------------------------------------------------------
  1  \w     91.00 178.00   0.50    0.05    --  112.36  61.00  30.00  174
  2  \w    140.00 178.00   0.50    0.05    --  112.36  15.00  60.00   76
  3  \w     63.00 117.00   0.50    0.05    --  112.36  15.00  60.00  108
  4  \w    -21.00  26.00   0.50    0.05    --   43.16 -19.00  90.00   94
  5  \w    -33.00   1.00   0.50    0.05    --   43.16 -19.00  60.00   68
  6  \w    -30.00  40.00   0.50    0.05    --   43.16 -38.00 -90.00  140
  7  \w     80.00 105.00   0.50    0.05    --  112.36 -77.00 -90.00   50
  8  \w     40.00  66.00   0.50    0.05    --  112.36 -61.00-120.00   52
  9  \w     40.00  69.00   0.50    0.05    --  112.36 -77.00 -90.00   58
 10  \w     41.00  69.00   0.50    0.05    --  112.36 -61.00 -90.00   56
 11  \w     41.00  70.00   0.50    0.05    --  112.36 -61.00 -60.00   58
 12  \w     73.00  99.00   0.50    0.05    --  112.36 -77.00   0.00   52
 13  \w     39.00  65.00   0.50    0.05    --  112.36 -77.00   0.00   52
 14  \w     42.00  68.00   0.50    0.05    --  112.36 -61.00   0.00   52
 15  \w     70.00 102.00   0.50    0.05    --  112.36 -95.00 -90.00   64
 16  \w     41.00  92.00   0.50    0.05    --  112.36-113.00-140.00  102
 17  \w     13.00  97.00   0.50    0.05    --   43.16-125.00-180.00  168
 18  \w     53.00  78.00   0.50    0.05    --   43.16-113.00-140.00   50
 19  \w      8.00  46.00   0.50    0.05    --   43.16-113.00-140.00   76
 20  \w     79.00 104.00   0.50    0.05    --  112.36 -95.00  90.00   50
 21  \w     73.00 118.00   0.50    0.05    --   43.16 125.00 150.00   90
 22  \w    105.00 130.00   0.50    0.05    --  112.36 113.00 -48.00   50
 23  \w     74.00 109.00   0.50    0.05    --   43.16 125.00-120.00   70
 24  \w   -106.00 -72.00   0.50    0.05    -- -106.00 113.00 -48.00   68
 25  \w   -109.00 -56.00   0.50    0.05    -- -106.00 125.00-150.00  106
 26  \w   -123.00 -98.00   0.50    0.05    -- -106.00 141.00-119.35   50
 27  \w    -90.00 -41.00   0.50    0.05    --  -43.16 125.00   0.00   98
 28  \w   -126.00 -94.00   0.50    0.05    -- -106.00 144.00 138.98   64
 29  \w   -102.00 -32.00   0.50    0.05    -- -106.00 125.00 120.00  140
 30  \w    -85.00 -51.00   0.50    0.05    -- -106.00 144.00 138.98   68
 31  \w   -105.00 -78.00   0.50    0.05    -- -106.00 125.00   0.00   54
 32  \w    -44.00 -19.00   0.50    0.05    --  -43.16 113.00 -48.00   50
 33  \w    -69.00 -32.00   0.50    0.05    -- -106.00  61.00-120.00   74
 34  \w    -62.00 -33.00   0.50    0.05    -- -106.00  61.00  90.00   58
 35  \w    -71.00 -34.00   0.50    0.05    -- -106.00  61.00 150.00   74
 36  \w   -128.00-102.00   0.50    0.05    -- -106.00 -45.00 120.00   52
 37  \w   -176.00-138.00   0.50    0.05    -- -106.00 -45.00 120.00   76
 38  \w   -115.00 -22.00   0.50    0.05    --  -43.16 -57.00 120.00  186
 39  \w   -176.00 -84.00   0.50    0.05    -- -106.00 -30.00  30.00  184
 40  \w   -175.00 -84.00   0.50    0.05    -- -106.00 -45.00 -60.00  182
 41  \w   -177.00 -84.00   0.50    0.05    -- -106.00 -45.00-120.00  186
 42  \w   -148.00-109.00   0.50    0.05    -- -106.00-113.00-140.00   78
;
_diffrn_measurement_device 'four-circle diffractometer'
_diffrn_measurement_device_type 'XtaLAB Synergy, Single source at home/near, HyPix'
_diffrn_measurement_method '\w scans'
_diffrn_orient_matrix_type 'CrysAlisPro convention (1999,Acta A55,543-557)'
_diffrn_orient_matrix_UB_11 -0.1281011000
_diffrn_orient_matrix_UB_12 0.0046687000
_diffrn_orient_matrix_UB_13 -0.1323376000
_diffrn_orient_matrix_UB_21 -0.0155134000
_diffrn_orient_matrix_UB_22 0.0546248000
_diffrn_orient_matrix_UB_23 0.0332049000
_diffrn_orient_matrix_UB_31 0.1379209000
_diffrn_orient_matrix_UB_32 0.0104784000
_diffrn_orient_matrix_UB_33 -0.1142922000
_diffrn_radiation_monochromator mirror
_diffrn_radiation_probe x-ray
_diffrn_radiation_type 'Cu K\a'
_diffrn_radiation_wavelength 1.54184
_diffrn_reflns_av_R_equivalents 0.0628
_diffrn_reflns_av_unetI/netI 0.0337
_diffrn_reflns_Laue_measured_fraction_full 1.000
_diffrn_reflns_Laue_measured_fraction_max 1.000
_diffrn_reflns_limit_h_max 9
_diffrn_reflns_limit_h_min -7
_diffrn_reflns_limit_k_max 32
_diffrn_reflns_limit_k_min -32
_diffrn_reflns_limit_l_max 10
_diffrn_reflns_limit_l_min -10
_diffrn_reflns_number 19654
_diffrn_reflns_point_group_measured_fraction_full 1.000
_diffrn_reflns_point_group_measured_fraction_max 1.000
_diffrn_reflns_theta_full 66.587
_diffrn_reflns_theta_max 66.587
_diffrn_reflns_theta_min 3.202
_diffrn_source 'micro-focus sealed X-ray tube'
_diffrn_source_type 'PhotonJet (Cu) X-ray Source'
_exptl_absorpt_coefficient_mu 5.466
_exptl_absorpt_correction_T_max 0.208
_exptl_absorpt_correction_T_min 0.021
_exptl_absorpt_correction_type gaussian
_exptl_absorpt_process_details
;
CrysAlisPro 1.171.41.113a (Rigaku Oxford Diffraction, 2021)
Numerical absorption correction based on gaussian integration over
a multifaceted crystal model
Empirical absorption correction using spherical harmonics,
implemented in SCALE3 ABSPACK scaling algorithm.
;
_exptl_crystal_colour colourless
_exptl_crystal_colour_primary colourless
_exptl_crystal_density_diffrn 1.671
_exptl_crystal_description block
_exptl_crystal_F_000 992
_exptl_crystal_size_max 0.275
_exptl_crystal_size_mid 0.208
_exptl_crystal_size_min 0.178
_refine_diff_density_max 0.827
_refine_diff_density_min -0.923
_refine_diff_density_rms 0.129
_refine_ls_extinction_method none
_refine_ls_goodness_of_fit_ref 1.094
_refine_ls_hydrogen_treatment constr
_refine_ls_matrix_type full
_refine_ls_number_parameters 239
_refine_ls_number_reflns 3441
_refine_ls_number_restraints 0
_refine_ls_restrained_S_all 1.094
_refine_ls_R_factor_all 0.0476
_refine_ls_R_factor_gt 0.0467
_refine_ls_shift/su_max 0.001
_refine_ls_shift/su_mean 0.000
_refine_ls_structure_factor_coef Fsqd
_refine_ls_weighting_details 'w=1/[\s^2^(Fo^2^)+(0.0954P)^2^+0.4250P] where P=(Fo^2^+2Fc^2^)/3'
_refine_ls_weighting_scheme calc
_refine_ls_wR_factor_gt 0.1276
_refine_ls_wR_factor_ref 0.1292
_reflns_Friedel_coverage 0.000
_reflns_number_gt 3311
_reflns_number_total 3441
_reflns_threshold_expression 'I > 2\s(I)'
_cod_data_source_file d5cc04790k2.cif
_cod_data_source_block 20240528y4_auto
_cod_depositor_comments 'Adding full bibliography for 1575616--1575620.cif.'
_cod_database_code 1575616
_shelx_shelxl_version_number 2018/3
_chemical_oxdiff_formula 'C H O Br'
_shelx_space_group_comment
;
The symmetry employed for this shelxl refinement is uniquely defined
by the following loop, which should always be used as a source of
symmetry information in preference to the above space-group names.
They are only intended as comments.
;
_reflns_odcompleteness_completeness 99.97
_reflns_odcompleteness_iscentric 1
_reflns_odcompleteness_theta 68.13
_olex2_refinement_description
;
1. Fixed Uiso
 At 1.2 times of:
  All C(H) groups, All C(H,H) groups
 At 1.5 times of:
  All C(H,H,H) groups, All O(H) groups
2.a Ternary CH refined with riding coordinates:
 C16(H16), C1(H1), C6(H6), C18(H18), C8(H8), C11(H11)
2.b Secondary CH2 refined with riding coordinates:
 C15(H15A,H15B), C5(H5A,H5B), C4(H4A,H4B), C9(H9A,H9B), C19(H19A,H19B),
 C14(H14A,H14B)
2.c Idealised Me refined as rotating group:
 C10(H10A,H10B,H10C), C20(H20A,H20B,H20C)
2.d Idealised tetrahedral OH refined as rotating group:
 O2(H2), O4(H4)
;
_olex2_submission_special_instructions 'No special instructions were received'
_oxdiff_exptl_absorpt_empirical_details
;
Empirical correction (ABSPACK) includes:
- Absorption correction using spherical harmonics
- Frame scaling
;
_oxdiff_exptl_absorpt_empirical_full_max 1.998
_oxdiff_exptl_absorpt_empirical_full_min 0.513

loop_
_space_group_symop_operation_xyz
'x, y, z'
'-x+1/2, y+1/2, -z+1/2'
'-x, -y, -z'
'x-1/2, -y-1/2, z-1/2'

loop_
_atom_site_label
_atom_site_type_symbol
_atom_site_fract_x
_atom_site_fract_y
_atom_site_fract_z
_atom_site_U_iso_or_equiv
_atom_site_adp_type
_atom_site_occupancy
_atom_site_site_symmetry_order
_atom_site_calc_flag
_atom_site_refinement_flags_posn
_atom_site_refinement_flags_adp
_atom_site_refinement_flags_occupancy
_atom_site_disorder_assembly
_atom_site_disorder_group
Br1 Br 0.21816(4) 0.55464(2) -0.06272(4) 0.05129(17) Uani 1 1 d . . . . .
Br2 Br 0.21431(4) 0.81657(2) 0.66310(4) 0.05134(17) Uani 1 1 d . . . . .
O2 O 0.1683(3) 0.63866(7) 0.2128(3) 0.0463(5) Uani 1 1 d . . . . .
H2 H 0.207444 0.662823 0.254413 0.069 Uiso 1 1 calc R U . . .
O4 O 0.1383(2) 0.88576(8) 0.3504(3) 0.0466(5) Uani 1 1 d . . . . .
H4 H 0.176650 0.911919 0.324550 0.070 Uiso 1 1 calc R U . . .
O1 O 0.2458(3) 0.47066(8) 0.2947(3) 0.0580(6) Uani 1 1 d . . . . .
O3 O 0.3214(3) 0.72206(8) 0.3378(3) 0.0611(6) Uani 1 1 d . . . . .
C16 C 0.4040(3) 0.85950(10) 0.2337(3) 0.0412(6) Uani 1 1 d . . . . .
H16 H 0.441382 0.893179 0.240776 0.049 Uiso 1 1 calc R U . . .
C17 C 0.2607(3) 0.84976(10) 0.3432(3) 0.0368(6) Uani 1 1 d . . . . .
C2 C 0.2788(4) 0.51314(10) 0.2743(3) 0.0420(6) Uani 1 1 d . . . . .
C1 C 0.4316(3) 0.53346(11) 0.2017(3) 0.0428(6) Uani 1 1 d . . . . .
H1 H 0.497580 0.510462 0.143208 0.051 Uiso 1 1 calc R U . . .
C6 C 0.4105(3) 0.60602(11) 0.3655(3) 0.0409(6) Uani 1 1 d . . . . .
H6 H 0.466432 0.637026 0.350327 0.049 Uiso 1 1 calc R U . . .
C7 C 0.2681(3) 0.59832(10) 0.2468(3) 0.0366(6) Uani 1 1 d . . . . .
C12 C 0.3219(4) 0.76588(11) 0.3474(4) 0.0445(6) Uani 1 1 d . . . . .
C18 C 0.3521(3) 0.83756(11) 0.4933(3) 0.0402(6) Uani 1 1 d . . . . .
H18 H 0.423200 0.864450 0.525837 0.048 Uiso 1 1 calc R U . . .
C15 C 0.3353(4) 0.84747(12) 0.0692(4) 0.0515(7) Uani 1 1 d . . . . .
H15A H 0.273186 0.874432 0.026362 0.062 Uiso 1 1 calc R U . . .
H15B H 0.422866 0.839262 -0.000271 0.062 Uiso 1 1 calc R U . . .
C5 C 0.3278(4) 0.60344(12) 0.5219(4) 0.0478(7) Uani 1 1 d . . . . .
H5A H 0.406631 0.595540 0.603406 0.057 Uiso 1 1 calc R U . . .
H5B H 0.275538 0.633983 0.546277 0.057 Uiso 1 1 calc R U . . .
C4 C 0.2010(4) 0.56325(12) 0.5019(4) 0.0473(7) Uani 1 1 d . . . . .
H4A H 0.098942 0.572389 0.549628 0.057 Uiso 1 1 calc R U . . .
H4B H 0.240432 0.533531 0.549512 0.057 Uiso 1 1 calc R U . . .
C3 C 0.1744(4) 0.55610(10) 0.3246(4) 0.0400(6) Uani 1 1 d . . . . .
C8 C 0.3589(3) 0.57581(11) 0.1102(3) 0.0412(6) Uani 1 1 d . . . . .
H8 H 0.445421 0.597481 0.074568 0.049 Uiso 1 1 calc R U . . .
C9 C 0.5236(4) 0.56209(11) 0.3311(4) 0.0460(7) Uani 1 1 d . . . . .
H9A H 0.629718 0.572950 0.296389 0.055 Uiso 1 1 calc R U . . .
H9B H 0.539441 0.542184 0.422567 0.055 Uiso 1 1 calc R U . . .
C19 C 0.5383(4) 0.82360(11) 0.2948(4) 0.0456(7) Uani 1 1 d . . . . .
H19A H 0.571349 0.801512 0.214008 0.055 Uiso 1 1 calc R U . . .
H19B H 0.634115 0.840946 0.333443 0.055 Uiso 1 1 calc R U . . .
C14 C 0.2249(4) 0.80386(13) 0.0980(4) 0.0490(7) Uani 1 1 d . . . . .
H14A H 0.276795 0.774433 0.062223 0.059 Uiso 1 1 calc R U . . .
H14B H 0.121078 0.807722 0.042651 0.059 Uiso 1 1 calc R U . . .
C10 C -0.0059(4) 0.55054(12) 0.2797(5) 0.0520(8) Uani 1 1 d . . . . .
H10A H -0.015933 0.543245 0.171481 0.078 Uiso 1 1 calc R U . . .
H10B H -0.062671 0.580188 0.300871 0.078 Uiso 1 1 calc R U . . .
H10C H -0.052728 0.524693 0.338377 0.078 Uiso 1 1 calc R U . . .
C20 C 0.0197(4) 0.78697(13) 0.3113(4) 0.0527(7) Uani 1 1 d . . . . .
H20A H 0.007229 0.785721 0.421304 0.079 Uiso 1 1 calc R U . . .
H20B H -0.004891 0.755787 0.267592 0.079 Uiso 1 1 calc R U . . .
H20C H -0.053961 0.810694 0.268021 0.079 Uiso 1 1 calc R U . . .
C11 C 0.4533(4) 0.79605(11) 0.4267(4) 0.0438(6) Uani 1 1 d . . . . .
H11 H 0.525813 0.778902 0.499889 0.053 Uiso 1 1 calc R U . . .
C13 C 0.1962(4) 0.80084(11) 0.2749(4) 0.0414(6) Uani 1 1 d . . . . .

loop_
_atom_site_aniso_label
_atom_site_aniso_U_11
_atom_site_aniso_U_22
_atom_site_aniso_U_33
_atom_site_aniso_U_23
_atom_site_aniso_U_13
_atom_site_aniso_U_12
Br1 0.0591(3) 0.0577(3) 0.0368(2) -0.00640(13) -0.00467(16) 0.00833(13)
Br2 0.0611(3) 0.0569(3) 0.0364(2) 0.00302(12) 0.00796(16) 0.00688(13)
O2 0.0461(10) 0.0383(10) 0.0541(13) -0.0032(9) -0.0074(9) 0.0051(8)
O4 0.0432(10) 0.0425(10) 0.0543(13) 0.0072(9) 0.0062(9) 0.0071(8)
O1 0.0750(15) 0.0376(11) 0.0617(15) -0.0011(10) 0.0097(12) -0.0020(10)
O3 0.0763(15) 0.0376(11) 0.0693(16) -0.0034(10) -0.0014(12) 0.0000(10)
C16 0.0415(13) 0.0419(14) 0.0403(15) 0.0017(12) 0.0043(11) -0.0031(11)
C17 0.0359(12) 0.0371(13) 0.0373(14) 0.0010(10) 0.0010(10) 0.0007(10)
C2 0.0497(15) 0.0371(14) 0.0392(15) -0.0035(11) 0.0013(11) 0.0023(11)
C1 0.0426(14) 0.0471(15) 0.0388(15) -0.0007(12) 0.0041(11) 0.0082(12)
C6 0.0413(13) 0.0421(14) 0.0393(15) 0.0003(11) -0.0031(11) -0.0026(11)
C7 0.0375(12) 0.0380(13) 0.0343(14) 0.0013(11) 0.0000(10) 0.0008(10)
C12 0.0524(15) 0.0402(15) 0.0411(16) -0.0032(12) 0.0057(12) -0.0005(12)
C18 0.0426(13) 0.0427(14) 0.0353(14) -0.0022(12) 0.0012(11) 0.0004(11)
C15 0.0526(17) 0.0523(17) 0.0501(18) 0.0105(14) 0.0148(13) 0.0007(14)
C5 0.0538(16) 0.0496(16) 0.0399(16) -0.0072(12) -0.0030(12) 0.0020(13)
C4 0.0537(17) 0.0505(15) 0.0381(17) -0.0012(13) 0.0132(13) 0.0011(13)
C3 0.0430(14) 0.0373(14) 0.0401(16) -0.0021(11) 0.0094(12) -0.0002(11)
C8 0.0405(13) 0.0483(15) 0.0346(15) 0.0004(12) 0.0013(11) 0.0007(11)
C9 0.0392(13) 0.0523(16) 0.0466(17) 0.0011(13) 0.0005(12) 0.0035(12)
C19 0.0393(14) 0.0504(15) 0.0473(17) -0.0025(13) 0.0056(12) 0.0004(12)
C14 0.0560(17) 0.0544(17) 0.0364(16) -0.0031(13) 0.0000(13) -0.0079(14)
C10 0.0415(15) 0.0540(17) 0.061(2) -0.0057(14) 0.0090(14) -0.0093(12)
C20 0.0472(16) 0.0599(18) 0.0510(18) -0.0002(15) -0.0003(13) -0.0121(14)
C11 0.0452(14) 0.0421(14) 0.0440(16) 0.0014(12) 0.0007(12) 0.0073(12)
C13 0.0417(14) 0.0437(14) 0.0386(15) 0.0008(12) -0.0012(11) -0.0035(12)

loop_
_atom_type_symbol
_atom_type_description
_atom_type_scat_dispersion_real
_atom_type_scat_dispersion_imag
_atom_type_scat_source
C C 0.0181 0.0091 'International Tables Vol C Tables 4.2.6.8 and 6.1.1.4'
H H 0.0000 0.0000 'International Tables Vol C Tables 4.2.6.8 and 6.1.1.4'
Br Br -0.6763 1.2805 'International Tables Vol C Tables 4.2.6.8 and 6.1.1.4'
O O 0.0492 0.0322 'International Tables Vol C Tables 4.2.6.8 and 6.1.1.4'

loop_
_exptl_crystal_face_index_h
_exptl_crystal_face_index_k
_exptl_crystal_face_index_l
_exptl_crystal_face_perp_dist
2 -1 2 0.1049
-2 1 -2 0.1030
1 1 -1 0.1179
-1 -1 1 0.1009
-1 0 0 0.0874
-1 -17 0 0.1023
1 17 0 0.0703
4 0 -4 0.1122
4 10 2 0.0896
-4 -10 -3 0.1196
3 -1 -5 0.1320
-5 4 1 0.1023

loop_
_geom_angle_atom_site_label_1
_geom_angle_atom_site_label_2
_geom_angle_atom_site_label_3
_geom_angle
_geom_angle_site_symmetry_1
_geom_angle_site_symmetry_3
_geom_angle_publ_flag
C17 C16 C15 105.2(2) . . ?
C17 C16 C19 102.5(2) . . ?
C15 C16 C19 114.3(2) . . ?
O4 C17 C16 116.8(2) . . ?
O4 C17 C18 116.9(2) . . ?
O4 C17 C13 113.1(2) . . ?
C16 C17 C13 99.9(2) . . ?
C18 C17 C16 101.5(2) . . ?
C18 C17 C13 106.7(2) . . ?
O1 C2 C1 127.1(3) . . ?
O1 C2 C3 125.5(3) . . ?
C1 C2 C3 107.4(2) . . ?
C2 C1 C8 100.7(2) . . ?
C2 C1 C9 106.2(2) . . ?
C8 C1 C9 99.3(2) . . ?
C7 C6 C9 101.9(2) . . ?
C5 C6 C7 104.0(2) . . ?
C5 C6 C9 114.1(3) . . ?
O2 C7 C6 116.9(2) . . ?
O2 C7 C3 113.4(2) . . ?
O2 C7 C8 116.4(2) . . ?
C6 C7 C3 100.6(2) . . ?
C8 C7 C6 101.4(2) . . ?
C8 C7 C3 106.2(2) . . ?
O3 C12 C11 125.6(3) . . ?
O3 C12 C13 126.8(3) . . ?
C11 C12 C13 107.5(2) . . ?
C17 C18 Br2 115.35(19) . . ?
C17 C18 C11 95.9(2) . . ?
C11 C18 Br2 112.6(2) . . ?
C14 C15 C16 102.8(2) . . ?
C4 C5 C6 104.2(2) . . ?
C5 C4 C3 106.5(2) . . ?
C2 C3 C7 100.2(2) . . ?
C2 C3 C4 108.2(2) . . ?
C7 C3 C4 105.8(2) . . ?
C10 C3 C2 113.0(3) . . ?
C10 C3 C7 116.5(3) . . ?
C10 C3 C4 112.2(3) . . ?
C1 C8 Br1 112.6(2) . . ?
C1 C8 C7 95.7(2) . . ?
C7 C8 Br1 115.08(19) . . ?
C1 C9 C6 104.8(2) . . ?
C11 C19 C16 103.8(2) . . ?
C15 C14 C13 107.7(3) . . ?
C12 C11 C18 101.6(2) . . ?
C12 C11 C19 105.1(3) . . ?
C18 C11 C19 99.4(2) . . ?
C12 C13 C17 99.9(2) . . ?
C12 C13 C14 108.9(3) . . ?
C14 C13 C17 105.7(2) . . ?
C20 C13 C17 116.7(3) . . ?
C20 C13 C12 112.5(3) . . ?
C20 C13 C14 112.2(3) . . ?

loop_
_geom_bond_atom_site_label_1
_geom_bond_atom_site_label_2
_geom_bond_distance
_geom_bond_site_symmetry_2
_geom_bond_publ_flag
Br1 C8 1.957(3) . ?
Br2 C18 1.956(3) . ?
O2 C7 1.407(3) . ?
O4 C17 1.412(3) . ?
O1 C2 1.216(4) . ?
O3 C12 1.212(4) . ?
C16 C17 1.544(4) . ?
C16 C15 1.555(5) . ?
C16 C19 1.562(4) . ?
C17 C18 1.522(4) . ?
C17 C13 1.561(4) . ?
C2 C1 1.515(4) . ?
C2 C3 1.528(4) . ?
C1 C8 1.525(4) . ?
C1 C9 1.552(4) . ?
C6 C7 1.550(4) . ?
C6 C5 1.526(4) . ?
C6 C9 1.556(4) . ?
C7 C3 1.555(4) . ?
C7 C8 1.539(4) . ?
C12 C11 1.511(4) . ?
C12 C13 1.533(4) . ?
C18 C11 1.532(4) . ?
C15 C14 1.527(5) . ?
C5 C4 1.524(5) . ?
C4 C3 1.559(4) . ?
C3 C10 1.521(4) . ?
C19 C11 1.548(4) . ?
C14 C13 1.556(4) . ?
C20 C13 1.529(4) . ?

loop_
_exptl_oxdiff_crystal_face_indexfrac_h
_exptl_oxdiff_crystal_face_indexfrac_k
_exptl_oxdiff_crystal_face_indexfrac_l
_exptl_oxdiff_crystal_face_x
_exptl_oxdiff_crystal_face_y
_exptl_oxdiff_crystal_face_z
2.0000 -0.9998 2.0000 -0.5255 -0.0192 0.0368
-2.0000 0.9998 -2.0000 0.5255 0.0192 -0.0368
1.0000 1.0001 -1.0000 0.0089 0.0059 0.2627
-1.0000 -1.0001 1.0000 -0.0089 -0.0059 -0.2627
-1.0000 -0.0001 0.0000 0.1281 0.0155 -0.1379
-1.3307 -17.3382 0.1282 0.0726 -0.9222 -0.3799
1.1434 17.4908 0.0702 -0.0741 0.9400 0.3330
3.8847 -0.0855 -3.9010 0.0182 -0.1945 0.9807
3.7858 10.0577 2.2623 -0.7374 0.5658 0.3690
-3.6096 -10.0590 -2.5600 0.7542 -0.5785 -0.3107
2.6079 -0.6394 -4.9414 0.3169 -0.2395 0.9177
-5.0331 3.5594 1.4514 0.4693 0.3207 -0.8227
